data_4127515
loop_
_publ_author_name
'Song, Fangyuan'
'Al-Ameed, Karrar'
'Schilling, Mauro'
'Fox, Thomas'
'Luber, Sandra'
'Patzke, Greta R.'

_publ_section_title
;
 Mechanistically Driven Control over Cubane Oxo Cluster Catalysts.
;
_journal_issue 22
_journal_name_full 'Journal of the American Chemical Society'
_journal_page_first 8846
_journal_page_last 8857
_journal_paper_doi 10.1021/jacs.9b01356
_journal_volume 141
_journal_year 2019
_chemical_formula_moiety 'C48 H46 Co4 N8 O14, 2(B F4), 5(H2 O), O'
_chemical_formula_sum 'C48 H58 B2 Co4 F8 N8 O20'
_chemical_formula_weight 1476.36
_space_group_crystal_system monoclinic
_space_group_IT_number 14
_space_group_name_Hall '-P 2yn'
_space_group_name_H-M_alt 'P 1 21/n 1'
_symmetry_space_group_name_Hall '-P 2yn'
_symmetry_space_group_name_H-M 'P 1 21/n 1'
_atom_sites_solution_hydrogens mixed
_audit_creation_date 2018-08-14
_audit_creation_method
;
Olex2 1.2
(compiled 2018.05.29 svn.r3508 for OlexSys, GUI svn.r5506)
;
_cell_angle_alpha 90
_cell_angle_beta 96.849(3)
_cell_angle_gamma 90
_cell_formula_units_Z 4
_cell_length_a 15.4022(5)
_cell_length_b 24.0916(6)
_cell_length_c 16.0068(5)
_cell_measurement_reflns_used 8077
_cell_measurement_temperature 183(2)
_cell_measurement_theta_max 27.4340
_cell_measurement_theta_min 2.8380
_cell_volume 5897.2(3)
_computing_cell_refinement 'CrysAlisPro 1.171.39.9b (Rigaku OD, 2015)'
_computing_data_collection 'CrysAlisPro 1.171.39.9b (Rigaku OD, 2015)'
_computing_data_reduction 'CrysAlisPro 1.171.39.9b (Rigaku OD, 2015)'
_computing_molecular_graphics 'Olex2 (Dolomanov et al., 2009)'
_computing_publication_material 'Olex2 (Dolomanov et al., 2009)'
_computing_structure_refinement 'ShelXL (Sheldrick, 2015)'
_diffrn_ambient_temperature 183.0
_diffrn_detector 'CCD plate'
_diffrn_detector_area_resol_mean 10.4498
_diffrn_detector_type Ruby
_diffrn_measured_fraction_theta_full 0.999
_diffrn_measured_fraction_theta_max 0.999
_diffrn_measurement_details
;
List of Runs (angles in degrees, time in seconds):

  # Type    Start    End  Width  t~exp~   \w     \q     \k     \f   Frames
--------------------------------------------------------------------------
  1  \w     19.00  70.00   1.00   45.00    --   26.00  38.00-180.00   51
  2  \w      0.00  94.00   1.00   45.00    --   26.00  38.00  30.00   94
  3  \w    -48.00  52.00   1.00   45.00    --   26.00 -38.00-150.00  100
;
_diffrn_measurement_device 'four-circle diffractometer'
_diffrn_measurement_device_type 'Xcalibur, Ruby'
_diffrn_measurement_method '\w scans'
_diffrn_orient_matrix_type 'CrysAlisPro convention (1999,Acta A55,543-557)'
_diffrn_orient_matrix_UB_11 0.0290341000
_diffrn_orient_matrix_UB_12 -0.0198592000
_diffrn_orient_matrix_UB_13 -0.0140192000
_diffrn_orient_matrix_UB_21 -0.0004856000
_diffrn_orient_matrix_UB_22 0.0145433000
_diffrn_orient_matrix_UB_23 -0.0385964000
_diffrn_orient_matrix_UB_31 0.0361649000
_diffrn_orient_matrix_UB_32 0.0161282000
_diffrn_orient_matrix_UB_33 0.0175368000
_diffrn_radiation_monochromator graphite
_diffrn_radiation_probe x-ray
_diffrn_radiation_type MoK\a
_diffrn_radiation_wavelength 0.71073
_diffrn_reflns_av_R_equivalents 0.0420
_diffrn_reflns_av_unetI/netI 0.0580
_diffrn_reflns_Laue_measured_fraction_full 0.999
_diffrn_reflns_Laue_measured_fraction_max 0.999
_diffrn_reflns_limit_h_max 14
_diffrn_reflns_limit_h_min -19
_diffrn_reflns_limit_k_max 30
_diffrn_reflns_limit_k_min -31
_diffrn_reflns_limit_l_max 20
_diffrn_reflns_limit_l_min -14
_diffrn_reflns_number 33367
_diffrn_reflns_point_group_measured_fraction_full 0.999
_diffrn_reflns_point_group_measured_fraction_max 0.999
_diffrn_reflns_theta_full 26.000
_diffrn_reflns_theta_max 27.481
_diffrn_reflns_theta_min 2.563
_diffrn_source 'fine-focus sealed X-ray tube'
_diffrn_source_type 'Enhance (Mo) X-ray Source'
_exptl_absorpt_coefficient_mu 1.211
_exptl_absorpt_correction_T_max 0.875
_exptl_absorpt_correction_T_min 0.709
_exptl_absorpt_correction_type gaussian
_exptl_absorpt_process_details
;
CrysAlisPro 1.171.39.9b (Rigaku Oxford Diffraction, 2015)
Numerical absorption correction based on gaussian integration over
            a multifaceted crystal model
Empirical absorption correction using spherical harmonics,
 implemented in SCALE3 ABSPACK scaling algorithm.
;
_exptl_crystal_colour 'metallic intense purple'
_exptl_crystal_density_diffrn 1.663
_exptl_crystal_description prism
_exptl_crystal_F_000 3008
_exptl_crystal_size_max 0.554
_exptl_crystal_size_mid 0.248
_exptl_crystal_size_min 0.163
_refine_diff_density_max 0.915
_refine_diff_density_min -0.577
_refine_diff_density_rms 0.084
_refine_ls_extinction_method none
_refine_ls_goodness_of_fit_ref 1.034
_refine_ls_hydrogen_treatment mixed
_refine_ls_matrix_type full
_refine_ls_number_parameters 855
_refine_ls_number_reflns 13494
_refine_ls_number_restraints 0
_refine_ls_restrained_S_all 1.034
_refine_ls_R_factor_all 0.0671
_refine_ls_R_factor_gt 0.0415
_refine_ls_shift/su_max 0.001
_refine_ls_shift/su_mean 0.000
_refine_ls_structure_factor_coef Fsqd
_refine_ls_weighting_details 'w=1/[\s^2^(Fo^2^)+(0.0363P)^2^+3.1262P] where P=(Fo^2^+2Fc^2^)/3'
_refine_ls_weighting_scheme calc
_refine_ls_wR_factor_gt 0.0899
_refine_ls_wR_factor_ref 0.1032
_reflns_Friedel_coverage 0.000
_reflns_number_gt 9796
_reflns_number_total 13494
_reflns_threshold_expression 'I > 2\s(I)'
_cod_data_source_file ja9b01356_si_002.cif
_cod_data_source_block 1891286(1-2oac-2bf4final)
_cod_database_code 4127515
_shelx_shelxl_version_number 2018/3
_chemical_oxdiff_formula 'C48 H58 B2 Co4 F8 N8 O20'
_shelx_space_group_comment
;
The symmetry employed for this shelxl refinement is uniquely defined
by the following loop, which should always be used as a source of
symmetry information in preference to the above space-group names.
They are only intended as comments.
;
_shelx_estimated_absorpt_t_max 0.827
_shelx_estimated_absorpt_t_min 0.553
_reflns_odcompleteness_completeness 99.84
_reflns_odcompleteness_iscentric 1
_reflns_odcompleteness_theta 27.42
_olex2_refinement_description
;
1. Fixed Uiso
 At 1.2 times of:
  All C(H) groups
 At 1.5 times of:
  All C(H,H,H) groups
2.a Free rotating group:
 H15A(H15B), O16(H16A,H16B), O17(H17A,H17B), O18(H18A,H18B), O20(H20A,H20B)
2.b Rotating group:
 O9(H9A,H9B), O10(H10A,H10B)
2.c Aromatic/amide H refined with riding coordinates:
 C1(H1), C2(H2), C3(H3), C4(H4), C8(H8A), C9(H9), C10(H10), C11(H11), C12(H12),
  C13(H13), C14(H14), C15(H15), C19(H19), C20(H20), C21(H21), C22(H22),
 C23(H23), C24(H24), C25(H25), C26(H26), C30(H30), C31(H31), C32(H32), C33(H33),
  C34(H34), C35(H35), C36(H36), C37(H37), C41(H41), C42(H42), C43(H43), C44(H44)
2.d Idealised Me refined as rotating group:
 C46(H46A,H46B,H46C), C48(H48A,H48B,H48C)
2.e Idealised tetrahedral OH refined as rotating group:
 O5(H5), O6(H6), O7(H7), O8(H8)
;
_olex2_submission_special_instructions 'No special instructions were received'
_oxdiff_exptl_absorpt_empirical_details
;
Empirical correction (ABSPACK) includes:
- Absorption correction using spherical harmonics
- Frame scaling
;
_oxdiff_exptl_absorpt_empirical_full_max 1.322
_oxdiff_exptl_absorpt_empirical_full_min 0.771

loop_
_space_group_symop_operation_xyz
'x, y, z'
'-x+1/2, y+1/2, -z+1/2'
'-x, -y, -z'
'x-1/2, -y-1/2, z-1/2'

loop_
_atom_site_label
_atom_site_type_symbol
_atom_site_fract_x
_atom_site_fract_y
_atom_site_fract_z
_atom_site_U_iso_or_equiv
_atom_site_adp_type
_atom_site_occupancy
_atom_site_site_symmetry_order
_atom_site_calc_flag
_atom_site_refinement_flags_posn
Co1 Co 0.83023(2) 0.75359(2) 0.50971(2) 0.01622(9) Uani 1 1 d .
Co2 Co 0.66611(2) 0.75120(2) 0.36824(2) 0.01526(9) Uani 1 1 d .
Co3 Co 0.68196(2) 0.65756(2) 0.51315(2) 0.01473(9) Uani 1 1 d .
Co4 Co 0.81285(2) 0.65243(2) 0.37541(2) 0.01474(9) Uani 1 1 d .
F1 F 0.52505(15) 0.47837(9) 0.13779(17) 0.0691(7) Uani 1 1 d .
F2 F 0.46697(12) 0.42119(7) 0.22689(12) 0.0391(5) Uani 1 1 d .
F3 F 0.39147(13) 0.44085(7) 0.09943(12) 0.0433(5) Uani 1 1 d .
F4 F 0.41027(16) 0.50635(9) 0.19970(16) 0.0719(8) Uani 1 1 d .
F5 F 0.10444(13) 0.52622(8) 0.21473(16) 0.0577(6) Uani 1 1 d .
F6 F -0.02390(17) 0.51872(14) 0.26624(17) 0.0921(10) Uani 1 1 d .
F7 F -0.00532(16) 0.47490(10) 0.14796(19) 0.0778(8) Uani 1 1 d .
F8 F -0.01635(14) 0.56816(9) 0.14968(15) 0.0549(6) Uani 1 1 d .
O1 O 0.69724(11) 0.74575(6) 0.50437(11) 0.0144(4) Uani 1 1 d .
O2 O 0.79940(12) 0.74130(6) 0.37497(11) 0.0146(4) Uani 1 1 d .
O3 O 0.82071(11) 0.66647(7) 0.50263(11) 0.0145(4) Uani 1 1 d .
O4 O 0.67404(11) 0.66449(7) 0.38457(11) 0.0135(4) Uani 1 1 d .
O5 O 0.64485(13) 0.76959(8) 0.62908(11) 0.0217(4) Uani 1 1 d .
H5 H 0.616979 0.739633 0.629303 0.031(10) Uiso 1 1 calc GR
O6 O 0.85352(12) 0.75737(7) 0.24865(11) 0.0193(4) Uani 1 1 d .
H6 H 0.880638 0.727049 0.252313 0.017(8) Uiso 1 1 calc GR
O7 O 0.95604(12) 0.64819(8) 0.57601(12) 0.0200(4) Uani 1 1 d .
H7 H 0.980534 0.651244 0.532074 0.016(8) Uiso 1 1 calc GR
O8 O 0.53762(12) 0.64732(7) 0.31169(12) 0.0189(4) Uani 1 1 d .
H8 H 0.510597 0.650808 0.353978 0.027(9) Uiso 1 1 calc GR
O9 O 0.89551(14) 0.75178(8) 0.63272(13) 0.0265(5) Uani 1 1 d .
H9A H 0.921596 0.719956 0.643632 0.053(12) Uiso 1 1 d GR
H9B H 0.858545 0.756716 0.669663 0.053(12) Uiso 1 1 d GR
O10 O 0.60090(13) 0.74532(8) 0.24559(12) 0.0258(5) Uani 1 1 d .
H10A H 0.637919 0.749745 0.210117 0.036(10) Uiso 1 1 d GR
H10B H 0.575899 0.714316 0.241347 0.043(11) Uiso 1 1 d GR
O11 O 0.56752(12) 0.67112(8) 0.56433(12) 0.0222(4) Uani 1 1 d .
O12 O 0.46698(12) 0.65040(8) 0.45733(12) 0.0254(4) Uani 1 1 d .
O13 O 0.92505(12) 0.66250(7) 0.32079(12) 0.0210(4) Uani 1 1 d .
O14 O 1.02617(12) 0.65099(8) 0.43118(12) 0.0249(4) Uani 1 1 d .
O15 O 0.30258(15) 0.64748(10) 0.37097(16) 0.0353(6) Uani 1 1 d .
H15A H 0.297102 0.617905 0.346578 0.039(11) Uiso 1 1 d .
H15B H 0.357024 0.647262 0.401359 0.047(11) Uiso 1 1 d G
O16 O 0.2788(2) 0.54233(13) 0.29933(19) 0.0585(8) Uani 1 1 d .
H16A H 0.227609 0.536073 0.275208 0.12(2) Uiso 1 1 d G
H16B H 0.316238 0.531889 0.267685 0.057(14) Uiso 1 1 d G
O17 O 0.70726(16) 0.75571(10) 0.12872(15) 0.0404(6) Uani 1 1 d .
H17A H 0.701078 0.783583 0.095722 0.050(12) Uiso 1 1 d G
H17B H 0.755978 0.758021 0.159471 0.049(12) Uiso 1 1 d G
O18 O 0.69663(17) 0.83327(12) 0.00439(16) 0.0479(7) Uani 1 1 d .
H18A H 0.730650 0.835897 -0.033565 0.063(14) Uiso 1 1 d G
H18B H 0.644433 0.839660 -0.017269 0.035(10) Uiso 1 1 d G
O19 O -0.0897(3) 0.55387(15) -0.0161(2) 0.1048(13) Uani 1 1 d .
O20 O 0.79147(16) 0.76883(10) 0.75066(15) 0.0401(6) Uani 1 1 d .
H20A H 0.800606 0.798002 0.780229 0.065(14) Uiso 1 1 d G
H20B H 0.743816 0.772299 0.718092 0.048(11) Uiso 1 1 d G
N1 N 0.78676(16) 0.83574(9) 0.53163(15) 0.0241(5) Uani 1 1 d .
N2 N 0.55205(15) 0.77909(9) 0.41575(14) 0.0189(5) Uani 1 1 d .
N3 N 0.94365(14) 0.77973(9) 0.46088(14) 0.0196(5) Uani 1 1 d .
N4 N 0.71126(15) 0.83060(9) 0.33393(14) 0.0195(5) Uani 1 1 d .
N5 N 0.74346(15) 0.63076(9) 0.63103(14) 0.0184(5) Uani 1 1 d .
N6 N 0.84385(15) 0.57267(9) 0.42804(14) 0.0189(5) Uani 1 1 d .
N7 N 0.64817(14) 0.57578(9) 0.47015(14) 0.0182(5) Uani 1 1 d .
N8 N 0.74874(15) 0.61987(8) 0.26139(14) 0.0179(5) Uani 1 1 d .
C1 C 0.8347(2) 0.88208(11) 0.5301(2) 0.0316(7) Uani 1 1 d .
H1 H 0.893695 0.879006 0.518829 0.038 Uiso 1 1 calc R
C2 C 0.8019(2) 0.93400(12) 0.5443(2) 0.0399(9) Uani 1 1 d .
H2 H 0.837096 0.966201 0.541568 0.048 Uiso 1 1 calc R
C3 C 0.7178(3) 0.93810(13) 0.5624(2) 0.0447(9) Uani 1 1 d .
H3 H 0.694019 0.973336 0.573585 0.054 Uiso 1 1 calc R
C4 C 0.6674(2) 0.89072(12) 0.5645(2) 0.0346(8) Uani 1 1 d .
H4 H 0.608807 0.892964 0.577286 0.041 Uiso 1 1 calc R
C5 C 0.7037(2) 0.84010(11) 0.54768(18) 0.0231(6) Uani 1 1 d .
C6 C 0.65254(18) 0.78531(10) 0.54462(17) 0.0191(6) Uani 1 1 d .
C7 C 0.56033(18) 0.79211(10) 0.49767(18) 0.0200(6) Uani 1 1 d .
C8 C 0.4898(2) 0.80876(12) 0.5377(2) 0.0289(7) Uani 1 1 d .
H8A H 0.497742 0.819090 0.595374 0.035 Uiso 1 1 calc R
C9 C 0.4075(2) 0.81009(12) 0.4921(2) 0.0329(7) Uani 1 1 d .
H9 H 0.358051 0.821122 0.518210 0.039 Uiso 1 1 calc R
C10 C 0.3983(2) 0.79532(12) 0.4090(2) 0.0289(7) Uani 1 1 d .
H10 H 0.342311 0.795216 0.376887 0.035 Uiso 1 1 calc R
C11 C 0.47120(19) 0.78068(11) 0.37271(19) 0.0241(6) Uani 1 1 d .
H11 H 0.464550 0.771223 0.314682 0.029 Uiso 1 1 calc R
C12 C 0.6640(2) 0.87719(11) 0.3259(2) 0.0274(7) Uani 1 1 d .
H12 H 0.604313 0.875649 0.335469 0.033 Uiso 1 1 calc R
C13 C 0.6979(2) 0.92736(12) 0.3044(2) 0.0334(8) Uani 1 1 d .
H13 H 0.662754 0.959864 0.299939 0.040 Uiso 1 1 calc R
C14 C 0.7840(2) 0.92933(12) 0.2894(2) 0.0339(8) Uani 1 1 d .
H14 H 0.809091 0.963322 0.274072 0.041 Uiso 1 1 calc R
C15 C 0.8337(2) 0.88132(11) 0.29680(19) 0.0263(7) Uani 1 1 d .
H15 H 0.893225 0.881756 0.286661 0.032 Uiso 1 1 calc R
C16 C 0.79500(18) 0.83300(10) 0.31917(17) 0.0186(6) Uani 1 1 d .
C17 C 0.84528(17) 0.77769(10) 0.33075(16) 0.0168(5) Uani 1 1 d .
C18 C 0.93744(17) 0.78594(10) 0.37772(17) 0.0176(6) Uani 1 1 d .
C19 C 1.00851(18) 0.79878(11) 0.3366(2) 0.0254(7) Uani 1 1 d .
H19 H 1.001994 0.803272 0.277231 0.030 Uiso 1 1 calc R
C20 C 1.0897(2) 0.80505(12) 0.3833(2) 0.0316(7) Uani 1 1 d .
H20 H 1.139913 0.813084 0.356311 0.038 Uiso 1 1 calc R
C21 C 1.0964(2) 0.79947(12) 0.4692(2) 0.0319(8) Uani 1 1 d .
H21 H 1.151066 0.804358 0.502614 0.038 Uiso 1 1 calc R
C22 C 1.02286(19) 0.78673(11) 0.5060(2) 0.0276(7) Uani 1 1 d .
H22 H 1.027807 0.782670 0.565419 0.033 Uiso 1 1 calc R
C23 C 0.8413(2) 0.52433(11) 0.38659(19) 0.0265(7) Uani 1 1 d .
H23 H 0.823736 0.524318 0.327647 0.032 Uiso 1 1 calc R
C24 C 0.8631(2) 0.47469(12) 0.4260(2) 0.0352(8) Uani 1 1 d .
H24 H 0.858971 0.440901 0.395221 0.042 Uiso 1 1 calc R
C25 C 0.8907(2) 0.47491(12) 0.5106(2) 0.0371(8) Uani 1 1 d .
H25 H 0.907155 0.441236 0.539074 0.044 Uiso 1 1 calc R
C26 C 0.8945(2) 0.52400(11) 0.55351(19) 0.0272(7) Uani 1 1 d .
H26 H 0.913930 0.524887 0.612095 0.033 Uiso 1 1 calc R
C27 C 0.86961(17) 0.57252(10) 0.51062(17) 0.0175(6) Uani 1 1 d .
C28 C 0.87023(17) 0.62922(10) 0.55507(17) 0.0172(6) Uani 1 1 d .
C29 C 0.83038(18) 0.62359(10) 0.63714(16) 0.0171(6) Uani 1 1 d .
C30 C 0.87918(19) 0.60896(11) 0.71212(17) 0.0226(6) Uani 1 1 d .
H30 H 0.940881 0.605170 0.715329 0.027 Uiso 1 1 calc R
C31 C 0.8368(2) 0.59995(11) 0.78229(18) 0.0266(7) Uani 1 1 d .
H31 H 0.868987 0.590025 0.834477 0.032 Uiso 1 1 calc R
C32 C 0.7475(2) 0.60553(11) 0.77564(18) 0.0252(6) Uani 1 1 d .
H32 H 0.716797 0.598398 0.822590 0.030 Uiso 1 1 calc R
C33 C 0.70321(19) 0.62168(11) 0.69952(18) 0.0231(6) Uani 1 1 d .
H33 H 0.641645 0.626560 0.695485 0.028 Uiso 1 1 calc R
C34 C 0.64484(19) 0.53029(11) 0.51796(19) 0.0254(7) Uani 1 1 d .
H34 H 0.668581 0.531878 0.575481 0.031 Uiso 1 1 calc R
C35 C 0.6080(2) 0.48127(12) 0.4864(2) 0.0353(8) Uani 1 1 d .
H35 H 0.607533 0.449361 0.521176 0.042 Uiso 1 1 calc R
C36 C 0.5722(2) 0.47945(12) 0.4037(2) 0.0365(8) Uani 1 1 d .
H36 H 0.544789 0.446529 0.380978 0.044 Uiso 1 1 calc R
C37 C 0.5763(2) 0.52553(11) 0.35408(19) 0.0272(7) Uani 1 1 d .
H37 H 0.552592 0.524830 0.296516 0.033 Uiso 1 1 calc R
C38 C 0.61551(17) 0.57306(10) 0.38925(17) 0.0173(6) Uani 1 1 d .
C39 C 0.62169(17) 0.62629(10) 0.33687(16) 0.0164(5) Uani 1 1 d .
C40 C 0.66202(18) 0.61405(10) 0.25583(17) 0.0171(6) Uani 1 1 d .
C41 C 0.61216(19) 0.59602(11) 0.18281(17) 0.0233(6) Uani 1 1 d .
H41 H 0.550448 0.592755 0.180406 0.028 Uiso 1 1 calc R
C42 C 0.6543(2) 0.58285(12) 0.11341(18) 0.0289(7) Uani 1 1 d .
H42 H 0.621975 0.570466 0.062596 0.035 Uiso 1 1 calc R
C43 C 0.7444(2) 0.58809(12) 0.11959(19) 0.0295(7) Uani 1 1 d .
H43 H 0.774829 0.578846 0.073258 0.035 Uiso 1 1 calc R
C44 C 0.7893(2) 0.60690(11) 0.19381(18) 0.0244(6) Uani 1 1 d .
H44 H 0.850987 0.610865 0.197502 0.029 Uiso 1 1 calc R
C45 C 1.00444(18) 0.65775(10) 0.35434(18) 0.0200(6) Uani 1 1 d .
C46 C 1.0738(2) 0.66043(14) 0.2961(2) 0.0333(7) Uani 1 1 d .
H46A H 1.090453 0.622698 0.281611 0.050 Uiso 1 1 calc GR
H46B H 1.125093 0.679960 0.323961 0.050 Uiso 1 1 calc GR
H46C H 1.051116 0.680382 0.244759 0.050 Uiso 1 1 calc GR
C47 C 0.48885(18) 0.66359(10) 0.53179(18) 0.0202(6) Uani 1 1 d .
C48 C 0.4189(2) 0.67094(14) 0.5896(2) 0.0330(7) Uani 1 1 d .
H48A H 0.437921 0.653380 0.643980 0.050 Uiso 1 1 calc GR
H48B H 0.364478 0.653587 0.564331 0.050 Uiso 1 1 calc GR
H48C H 0.408952 0.710616 0.598124 0.050 Uiso 1 1 calc GR
B1 B 0.4483(3) 0.46124(15) 0.1649(3) 0.0343(9) Uani 1 1 d .
B2 B 0.0154(3) 0.52181(17) 0.1947(3) 0.0386(9) Uani 1 1 d .

loop_
_atom_site_aniso_label
_atom_site_aniso_U_11
_atom_site_aniso_U_22
_atom_site_aniso_U_33
_atom_site_aniso_U_23
_atom_site_aniso_U_13
_atom_site_aniso_U_12
Co1 0.0170(2) 0.01730(17) 0.01356(19) -0.00048(14) -0.00132(14) -0.00074(14)
Co2 0.01575(19) 0.01714(17) 0.01246(19) 0.00147(13) -0.00014(14) -0.00065(14)
Co3 0.01589(19) 0.01748(17) 0.01087(18) 0.00030(13) 0.00182(14) 0.00026(14)
Co4 0.01535(19) 0.01692(17) 0.01197(18) -0.00002(13) 0.00177(14) -0.00010(14)
F1 0.0440(14) 0.0695(15) 0.094(2) 0.0302(14) 0.0092(13) -0.0175(12)
F2 0.0360(11) 0.0423(10) 0.0394(12) 0.0040(9) 0.0065(9) 0.0041(9)
F3 0.0550(13) 0.0403(10) 0.0328(12) -0.0051(9) -0.0016(9) -0.0112(9)
F4 0.0760(18) 0.0564(13) 0.0751(19) -0.0314(13) -0.0247(14) 0.0365(13)
F5 0.0304(12) 0.0523(13) 0.0895(19) 0.0031(12) 0.0034(11) 0.0000(10)
F6 0.0674(19) 0.155(3) 0.0593(19) 0.0345(18) 0.0288(15) 0.0014(17)
F7 0.0648(17) 0.0590(15) 0.103(2) -0.0191(14) -0.0149(15) 0.0061(13)
F8 0.0504(14) 0.0542(13) 0.0606(16) 0.0133(11) 0.0084(11) 0.0115(11)
O1 0.0158(9) 0.0154(8) 0.0119(9) -0.0023(7) 0.0008(7) 0.0023(7)
O2 0.0180(10) 0.0132(8) 0.0123(9) 0.0024(7) 0.0002(7) -0.0007(7)
O3 0.0175(10) 0.0143(8) 0.0114(9) -0.0001(7) 0.0000(7) 0.0013(7)
O4 0.0141(9) 0.0159(8) 0.0103(9) -0.0029(7) 0.0010(7) -0.0028(7)
O5 0.0244(11) 0.0275(10) 0.0129(10) -0.0031(8) 0.0014(8) 0.0016(9)
O6 0.0187(10) 0.0243(10) 0.0148(10) 0.0031(8) 0.0019(8) 0.0013(8)
O7 0.0154(10) 0.0273(10) 0.0171(11) 0.0005(8) 0.0010(8) 0.0007(8)
O8 0.0163(10) 0.0253(10) 0.0149(10) 0.0001(8) 0.0018(8) 0.0001(8)
O9 0.0303(12) 0.0291(11) 0.0181(11) -0.0013(8) -0.0052(9) 0.0038(9)
O10 0.0284(12) 0.0303(11) 0.0174(11) 0.0031(8) -0.0027(9) -0.0075(9)
O11 0.0173(10) 0.0274(10) 0.0217(11) -0.0016(8) 0.0016(8) 0.0008(8)
O12 0.0190(11) 0.0395(11) 0.0179(11) -0.0024(9) 0.0028(8) 0.0009(9)
O13 0.0153(10) 0.0241(10) 0.0235(11) 0.0026(8) 0.0019(8) 0.0007(8)
O14 0.0197(11) 0.0341(11) 0.0211(11) 0.0029(9) 0.0036(8) 0.0011(9)
O15 0.0238(13) 0.0492(15) 0.0312(14) 0.0000(11) -0.0036(10) 0.0014(11)
O16 0.0512(19) 0.0674(19) 0.054(2) -0.0160(15) -0.0031(16) -0.0014(16)
O17 0.0322(14) 0.0638(17) 0.0230(13) 0.0094(12) -0.0059(10) -0.0104(12)
O18 0.0231(13) 0.0796(19) 0.0395(16) 0.0249(14) -0.0023(12) -0.0003(13)
O19 0.124(3) 0.093(3) 0.091(3) 0.003(2) -0.010(3) 0.004(2)
O20 0.0380(15) 0.0572(15) 0.0225(13) -0.0083(11) -0.0071(11) 0.0114(12)
N1 0.0258(14) 0.0203(11) 0.0246(14) -0.0040(10) -0.0038(10) -0.0018(10)
N2 0.0205(13) 0.0190(11) 0.0165(12) 0.0013(9) -0.0009(9) 0.0011(9)
N3 0.0176(12) 0.0204(11) 0.0193(13) -0.0006(9) -0.0039(9) -0.0014(9)
N4 0.0196(12) 0.0193(11) 0.0190(13) 0.0039(9) -0.0007(9) 0.0006(10)
N5 0.0216(13) 0.0195(11) 0.0142(12) 0.0003(9) 0.0029(9) 0.0019(9)
N6 0.0196(12) 0.0197(11) 0.0179(12) -0.0014(9) 0.0036(9) 0.0015(9)
N7 0.0183(12) 0.0184(11) 0.0183(12) 0.0007(9) 0.0035(9) -0.0022(9)
N8 0.0207(13) 0.0180(11) 0.0154(12) -0.0009(9) 0.0044(9) -0.0004(9)
C1 0.0305(18) 0.0245(15) 0.039(2) -0.0044(13) 0.0005(14) -0.0061(13)
C2 0.052(2) 0.0204(15) 0.047(2) -0.0055(14) 0.0022(18) -0.0092(15)
C3 0.055(2) 0.0219(16) 0.057(3) -0.0120(15) 0.0070(19) 0.0024(16)
C4 0.038(2) 0.0242(15) 0.042(2) -0.0108(14) 0.0088(15) 0.0045(14)
C5 0.0301(17) 0.0204(13) 0.0174(15) -0.0056(11) -0.0029(12) 0.0011(12)
C6 0.0227(15) 0.0202(13) 0.0142(14) -0.0011(10) 0.0011(11) 0.0036(11)
C7 0.0206(15) 0.0192(13) 0.0196(15) -0.0031(11) -0.0001(11) 0.0030(11)
C8 0.0297(18) 0.0335(16) 0.0231(17) -0.0068(13) 0.0021(13) 0.0107(14)
C9 0.0237(17) 0.0366(17) 0.039(2) -0.0033(14) 0.0050(14) 0.0116(14)
C10 0.0211(16) 0.0316(15) 0.0319(19) 0.0020(13) -0.0064(13) 0.0065(13)
C11 0.0240(16) 0.0253(14) 0.0217(16) 0.0022(12) -0.0029(12) 0.0030(12)
C12 0.0210(16) 0.0264(15) 0.0343(19) 0.0080(13) 0.0018(13) 0.0029(12)
C13 0.0359(19) 0.0222(15) 0.042(2) 0.0110(13) 0.0070(15) 0.0072(14)
C14 0.0337(19) 0.0218(15) 0.047(2) 0.0111(14) 0.0080(15) -0.0031(13)
C15 0.0211(16) 0.0241(14) 0.0336(18) 0.0068(12) 0.0029(13) -0.0008(12)
C16 0.0208(15) 0.0192(13) 0.0151(14) 0.0043(10) -0.0012(11) -0.0010(11)
C17 0.0166(14) 0.0190(12) 0.0144(14) 0.0014(10) 0.0006(10) -0.0040(11)
C18 0.0160(14) 0.0159(12) 0.0198(15) 0.0059(10) -0.0025(11) -0.0023(11)
C19 0.0192(15) 0.0263(14) 0.0295(18) 0.0104(12) -0.0015(12) -0.0044(12)
C20 0.0206(17) 0.0340(16) 0.040(2) 0.0117(14) 0.0027(14) -0.0077(13)
C21 0.0219(17) 0.0347(16) 0.036(2) 0.0073(14) -0.0093(14) -0.0057(13)
C22 0.0263(17) 0.0298(15) 0.0246(17) 0.0017(12) -0.0054(13) -0.0013(13)
C23 0.0356(18) 0.0223(14) 0.0213(16) -0.0036(12) 0.0026(13) 0.0033(13)
C24 0.053(2) 0.0183(14) 0.034(2) -0.0050(13) 0.0035(16) 0.0064(14)
C25 0.053(2) 0.0203(14) 0.038(2) 0.0052(13) 0.0062(16) 0.0111(15)
C26 0.0333(18) 0.0260(14) 0.0214(16) 0.0032(12) -0.0002(13) 0.0057(13)
C27 0.0149(14) 0.0195(13) 0.0186(15) 0.0013(11) 0.0049(11) 0.0037(11)
C28 0.0156(14) 0.0205(13) 0.0156(14) 0.0014(10) 0.0020(10) 0.0026(11)
C29 0.0226(15) 0.0153(12) 0.0135(14) 0.0009(10) 0.0028(11) 0.0011(11)
C30 0.0231(16) 0.0267(14) 0.0175(15) 0.0004(11) 0.0005(11) 0.0050(12)
C31 0.0398(19) 0.0268(14) 0.0121(14) 0.0010(11) -0.0022(13) 0.0042(13)
C32 0.0344(18) 0.0265(14) 0.0160(15) 0.0019(11) 0.0076(12) 0.0030(13)
C33 0.0237(16) 0.0274(14) 0.0193(15) 0.0018(11) 0.0072(12) -0.0009(12)
C34 0.0295(17) 0.0245(14) 0.0219(16) 0.0071(12) 0.0015(12) -0.0044(13)
C35 0.048(2) 0.0226(14) 0.034(2) 0.0089(13) 0.0008(16) -0.0098(14)
C36 0.051(2) 0.0217(14) 0.035(2) -0.0016(13) -0.0001(16) -0.0164(15)
C37 0.0333(18) 0.0269(15) 0.0211(16) -0.0041(12) 0.0018(13) -0.0075(13)
C38 0.0159(14) 0.0189(12) 0.0178(14) -0.0017(10) 0.0046(11) -0.0018(11)
C39 0.0154(14) 0.0209(13) 0.0125(14) -0.0029(10) 0.0003(10) -0.0018(11)
C40 0.0218(15) 0.0155(12) 0.0142(14) 0.0008(10) 0.0031(11) -0.0015(11)
C41 0.0251(16) 0.0290(14) 0.0152(15) -0.0037(11) 0.0002(12) -0.0066(12)
C42 0.0382(19) 0.0350(16) 0.0133(15) -0.0070(12) 0.0024(13) -0.0073(14)
C43 0.0359(19) 0.0360(16) 0.0184(16) -0.0067(13) 0.0105(13) -0.0026(14)
C44 0.0276(17) 0.0286(15) 0.0185(15) -0.0033(12) 0.0091(12) 0.0006(13)
C45 0.0209(15) 0.0179(13) 0.0218(15) 0.0034(11) 0.0047(11) 0.0000(11)
C46 0.0206(17) 0.053(2) 0.0274(18) 0.0013(15) 0.0068(13) 0.0004(15)
C47 0.0197(15) 0.0190(13) 0.0222(15) 0.0026(11) 0.0044(11) 0.0013(11)
C48 0.0247(17) 0.0464(19) 0.0298(18) -0.0085(15) 0.0109(13) 0.0011(15)
B1 0.028(2) 0.0278(18) 0.046(3) 0.0000(16) 0.0006(17) -0.0003(16)
B2 0.033(2) 0.046(2) 0.037(2) 0.0039(18) 0.0067(18) 0.0014(18)

loop_
_atom_type_symbol
_atom_type_description
_atom_type_scat_dispersion_real
_atom_type_scat_dispersion_imag
_atom_type_scat_source
C C 0.0033 0.0016 'International Tables Vol C Tables 4.2.6.8 and 6.1.1.4'
H H 0.0000 0.0000 'International Tables Vol C Tables 4.2.6.8 and 6.1.1.4'
B B 0.0013 0.0007 'International Tables Vol C Tables 4.2.6.8 and 6.1.1.4'
Co Co 0.3494 0.9721 'International Tables Vol C Tables 4.2.6.8 and 6.1.1.4'
F F 0.0171 0.0103 'International Tables Vol C Tables 4.2.6.8 and 6.1.1.4'
N N 0.0061 0.0033 'International Tables Vol C Tables 4.2.6.8 and 6.1.1.4'
O O 0.0106 0.0060 'International Tables Vol C Tables 4.2.6.8 and 6.1.1.4'

loop_
_exptl_crystal_face_index_h
_exptl_crystal_face_index_k
_exptl_crystal_face_index_l
_exptl_crystal_face_perp_dist
0 18 19 0.0837
13 14 14 0.1163
-1 -18 -19 0.0779
0 -18 -19 0.0804
14 -9 15 0.1131
0 29 -11 0.1241
-11 -11 -16 0.1204
-14 8 -15 0.1326
-17 -9 -11 0.1566
13 27 1 0.1673
-1 -16 20 0.0624
5 -25 14 0.1033
9 -19 15 0.0959
-14 -21 -8 0.1620
1 -34 -1 0.1159
14 21 8 0.1519
14 -24 5 0.1324
-1 15 -20 0.0909

loop_
_geom_angle_atom_site_label_1
_geom_angle_atom_site_label_2
_geom_angle_atom_site_label_3
_geom_angle
O1 Co1 O2 81.19(7)
O1 Co1 O3 80.97(7)
O1 Co1 O9 113.67(8)
O1 Co1 N1 76.14(8)
O1 Co1 N3 152.45(8)
O3 Co1 O2 78.76(6)
O3 Co1 N1 155.91(9)
O9 Co1 O2 161.92(8)
O9 Co1 O3 92.99(7)
O9 Co1 N1 89.41(8)
N1 Co1 O2 104.73(8)
N3 Co1 O2 76.34(8)
N3 Co1 O3 109.60(8)
N3 Co1 O9 91.65(9)
N3 Co1 N1 94.28(9)
O2 Co2 O1 80.87(7)
O2 Co2 O4 80.54(6)
O2 Co2 O10 113.84(8)
O2 Co2 N2 152.69(8)
O2 Co2 N4 76.30(8)
O4 Co2 O1 79.25(6)
O4 Co2 N4 155.04(8)
O10 Co2 O1 162.62(8)
O10 Co2 O4 93.62(7)
O10 Co2 N2 91.87(8)
O10 Co2 N4 87.37(8)
N2 Co2 O1 75.62(8)
N2 Co2 O4 108.06(8)
N2 Co2 N4 96.82(9)
N4 Co2 O1 105.81(8)
O1 Co3 O3 77.32(6)
O4 Co3 O1 81.24(7)
O4 Co3 O3 81.71(7)
O4 Co3 O11 115.78(7)
O4 Co3 N5 152.63(8)
O4 Co3 N7 76.61(8)
O11 Co3 O1 88.55(7)
O11 Co3 O3 155.81(7)
O11 Co3 N5 90.41(8)
O11 Co3 N7 95.03(8)
N5 Co3 O1 108.72(7)
N5 Co3 O3 76.04(8)
N5 Co3 N7 94.14(8)
N7 Co3 O1 156.85(8)
N7 Co3 O3 105.71(7)
O2 Co4 O4 76.86(6)
O3 Co4 O2 80.42(6)
O3 Co4 O4 81.59(7)
O3 Co4 N6 76.85(8)
O3 Co4 N8 151.79(8)
O13 Co4 O2 88.08(7)
O13 Co4 O3 116.88(7)
O13 Co4 O4 154.14(7)
O13 Co4 N6 96.62(8)
O13 Co4 N8 90.37(8)
N6 Co4 O2 156.42(8)
N6 Co4 O4 105.61(8)
N8 Co4 O2 109.32(7)
N8 Co4 O4 75.36(8)
N8 Co4 N6 93.79(8)
Co1 O1 Co2 97.81(8)
Co1 O1 Co3 101.87(7)
Co3 O1 Co2 96.46(7)
C6 O1 Co1 117.97(15)
C6 O1 Co2 111.28(14)
C6 O1 Co3 126.10(16)
Co2 O2 Co1 97.75(8)
Co2 O2 Co4 102.17(7)
Co4 O2 Co1 97.06(7)
C17 O2 Co1 111.06(14)
C17 O2 Co2 118.06(15)
C17 O2 Co4 125.55(16)
Co1 O3 Co3 99.03(7)
Co4 O3 Co1 102.30(7)
Co4 O3 Co3 96.79(7)
C28 O3 Co1 125.47(15)
C28 O3 Co3 111.24(15)
C28 O3 Co4 117.06(15)
Co2 O4 Co4 99.59(7)
Co3 O4 Co2 101.57(7)
Co3 O4 Co4 96.60(7)
C39 O4 Co2 124.54(15)
C39 O4 Co3 117.24(15)
C39 O4 Co4 112.58(15)
C6 O5 H5 109.5
C17 O6 H6 109.5
C28 O7 H7 109.5
C39 O8 H8 109.5
Co1 O9 H9A 111.3
Co1 O9 H9B 110.6
H9A O9 H9B 107.7
Co2 O10 H10A 109.2
Co2 O10 H10B 107.4
H10A O10 H10B 113.1
C47 O11 Co3 129.30(18)
C45 O13 Co4 128.63(19)
H15A O15 H15B 106.6
H16A O16 H16B 109.6
H17A O17 H17B 109.5
H18A O18 H18B 109.2
H20A O20 H20B 109.4
C1 N1 Co1 125.9(2)
C5 N1 Co1 115.50(17)
C5 N1 C1 118.6(2)
C7 N2 Co2 116.24(18)
C7 N2 C11 117.9(3)
C11 N2 Co2 125.7(2)
C18 N3 Co1 116.31(17)
C18 N3 C22 118.2(3)
C22 N3 Co1 125.3(2)
C12 N4 Co2 126.0(2)
C12 N4 C16 118.2(2)
C16 N4 Co2 115.78(17)
C29 N5 Co3 116.26(18)
C33 N5 Co3 125.4(2)
C33 N5 C29 118.3(2)
C23 N6 Co4 126.66(19)
C27 N6 Co4 114.87(16)
C27 N6 C23 118.5(2)
C34 N7 Co3 126.56(19)
C38 N7 Co3 114.10(16)
C38 N7 C34 118.6(2)
C40 N8 Co4 117.12(18)
C40 N8 C44 118.5(2)
C44 N8 Co4 124.32(19)
N1 C1 H1 118.7
N1 C1 C2 122.7(3)
C2 C1 H1 118.7
C1 C2 H2 120.8
C3 C2 C1 118.5(3)
C3 C2 H2 120.8
C2 C3 H3 120.1
C2 C3 C4 119.7(3)
C4 C3 H3 120.1
C3 C4 H4 120.6
C5 C4 C3 118.8(3)
C5 C4 H4 120.6
N1 C5 C4 121.6(3)
N1 C5 C6 115.1(2)
C4 C5 C6 123.2(3)
O1 C6 O5 111.3(2)
O1 C6 C5 109.0(2)
O1 C6 C7 109.2(2)
O5 C6 C5 107.4(2)
O5 C6 C7 108.5(2)
C7 C6 C5 111.4(2)
N2 C7 C6 115.4(2)
N2 C7 C8 122.2(3)
C8 C7 C6 122.4(3)
C7 C8 H8A 120.6
C7 C8 C9 118.8(3)
C9 C8 H8A 120.6
C8 C9 H9 120.4
C10 C9 C8 119.2(3)
C10 C9 H9 120.4
C9 C10 H10 120.5
C9 C10 C11 118.9(3)
C11 C10 H10 120.5
N2 C11 C10 122.9(3)
N2 C11 H11 118.5
C10 C11 H11 118.5
N4 C12 H12 118.6
N4 C12 C13 122.8(3)
C13 C12 H12 118.6
C12 C13 H13 120.8
C14 C13 C12 118.5(3)
C14 C13 H13 120.8
C13 C14 H14 120.3
C13 C14 C15 119.4(3)
C15 C14 H14 120.3
C14 C15 H15 120.7
C16 C15 C14 118.5(3)
C16 C15 H15 120.7
N4 C16 C15 122.6(2)
N4 C16 C17 115.0(2)
C15 C16 C17 122.4(3)
O2 C17 O6 111.37(19)
O2 C17 C16 109.4(2)
O2 C17 C18 109.4(2)
O6 C17 C16 106.6(2)
O6 C17 C18 108.5(2)
C18 C17 C16 111.6(2)
N3 C18 C17 115.2(2)
N3 C18 C19 122.4(2)
C19 C18 C17 122.3(2)
C18 C19 H19 120.5
C18 C19 C20 118.9(3)
C20 C19 H19 120.5
C19 C20 H20 120.5
C21 C20 C19 119.0(3)
C21 C20 H20 120.5
C20 C21 H21 120.5
C22 C21 C20 119.0(3)
C22 C21 H21 120.5
N3 C22 C21 122.5(3)
N3 C22 H22 118.8
C21 C22 H22 118.8
N6 C23 H23 118.7
N6 C23 C24 122.5(3)
C24 C23 H23 118.7
C23 C24 H24 120.6
C25 C24 C23 118.7(3)
C25 C24 H24 120.6
C24 C25 H25 120.3
C26 C25 C24 119.3(3)
C26 C25 H25 120.3
C25 C26 H26 120.4
C25 C26 C27 119.2(3)
C27 C26 H26 120.4
N6 C27 C26 121.7(2)
N6 C27 C28 116.1(2)
C26 C27 C28 122.2(2)
O3 C28 O7 111.5(2)
O3 C28 C27 108.7(2)
O3 C28 C29 109.3(2)
O7 C28 C27 110.7(2)
O7 C28 C29 106.8(2)
C29 C28 C27 109.8(2)
N5 C29 C28 115.3(2)
N5 C29 C30 122.0(3)
C30 C29 C28 122.6(3)
C29 C30 H30 120.5
C31 C30 C29 119.0(3)
C31 C30 H30 120.5
C30 C31 H31 120.4
C32 C31 C30 119.2(3)
C32 C31 H31 120.4
C31 C32 H32 120.6
C31 C32 C33 118.8(3)
C33 C32 H32 120.6
N5 C33 C32 122.7(3)
N5 C33 H33 118.6
C32 C33 H33 118.6
N7 C34 H34 118.9
N7 C34 C35 122.2(3)
C35 C34 H34 118.9
C34 C35 H35 120.6
C36 C35 C34 118.8(3)
C36 C35 H35 120.6
C35 C36 H36 120.3
C37 C36 C35 119.4(3)
C37 C36 H36 120.3
C36 C37 H37 120.6
C36 C37 C38 118.9(3)
C38 C37 H37 120.6
N7 C38 C37 122.1(2)
N7 C38 C39 116.5(2)
C37 C38 C39 121.3(2)
O4 C39 O8 111.9(2)
O4 C39 C38 108.8(2)
O4 C39 C40 109.0(2)
O8 C39 C38 110.0(2)
O8 C39 C40 106.2(2)
C40 C39 C38 111.0(2)
N8 C40 C39 115.2(2)
N8 C40 C41 122.5(3)
C41 C40 C39 122.2(2)
C40 C41 H41 120.7
C42 C41 C40 118.7(3)
C42 C41 H41 120.7
C41 C42 H42 120.6
C43 C42 C41 118.8(3)
C43 C42 H42 120.6
C42 C43 H43 120.4
C44 C43 C42 119.1(3)
C44 C43 H43 120.4
N8 C44 C43 122.3(3)
N8 C44 H44 118.8
C43 C44 H44 118.8
O13 C45 C46 116.8(3)
O14 C45 O13 123.8(3)
O14 C45 C46 119.4(3)
C45 C46 H46A 109.5
C45 C46 H46B 109.5
C45 C46 H46C 109.5
H46A C46 H46B 109.5
H46A C46 H46C 109.5
H46B C46 H46C 109.5
O11 C47 C48 116.4(3)
O12 C47 O11 124.4(3)
O12 C47 C48 119.1(3)
C47 C48 H48A 109.5
C47 C48 H48B 109.5
C47 C48 H48C 109.5
H48A C48 H48B 109.5
H48A C48 H48C 109.5
H48B C48 H48C 109.5
F1 B1 F2 108.8(3)
F1 B1 F3 111.2(3)
F1 B1 F4 108.3(3)
F3 B1 F2 110.8(3)
F3 B1 F4 109.1(3)
F4 B1 F2 108.7(3)
F5 B2 F8 109.8(3)
F6 B2 F5 109.9(3)
F6 B2 F7 108.4(3)
F6 B2 F8 108.5(3)
F7 B2 F5 110.6(3)
F7 B2 F8 109.6(3)

loop_
_geom_bond_atom_site_label_1
_geom_bond_atom_site_label_2
_geom_bond_distance
Co1 O1 2.0486(18)
Co1 O2 2.1727(17)
Co1 O3 2.1060(16)
Co1 O9 2.1018(19)
Co1 N1 2.132(2)
Co1 N3 2.094(2)
Co2 O1 2.1786(18)
Co2 O2 2.0568(18)
Co2 O4 2.1071(16)
Co2 O10 2.1007(19)
Co2 N2 2.106(2)
Co2 N4 2.130(2)
Co3 O1 2.1441(16)
Co3 O3 2.1743(18)
Co3 O4 2.0540(17)
Co3 O11 2.056(2)
Co3 N5 2.109(2)
Co3 N7 2.131(2)
Co4 O2 2.1508(16)
Co4 O3 2.0535(17)
Co4 O4 2.1799(17)
Co4 O13 2.0420(19)
Co4 N6 2.129(2)
Co4 N8 2.119(2)
F1 B1 1.371(4)
F2 B1 1.389(4)
F3 B1 1.373(4)
F4 B1 1.383(4)
F5 B2 1.375(4)
F6 B2 1.359(5)
F7 B2 1.372(5)
F8 B2 1.386(4)
O1 C6 1.380(3)
O2 C17 1.374(3)
O3 C28 1.393(3)
O4 C39 1.390(3)
O5 H5 0.8400
O5 C6 1.422(3)
O6 H6 0.8400
O6 C17 1.422(3)
O7 H7 0.8400
O7 C28 1.401(3)
O8 H8 0.8400
O8 C39 1.404(3)
O9 H9A 0.8734
O9 H9B 0.8764
O10 H10A 0.8579
O10 H10B 0.8393
O11 C47 1.274(3)
O12 C47 1.241(3)
O13 C45 1.281(3)
O14 C45 1.246(3)
O15 H15A 0.81(3)
O15 H15B 0.9180
O16 H16A 0.8492
O16 H16B 0.8496
O17 H17A 0.8526
O17 H17B 0.8487
O18 H18A 0.8506
O18 H18B 0.8508
O20 H20A 0.8496
O20 H20B 0.8523
N1 C1 1.341(4)
N1 C5 1.339(4)
N2 C7 1.340(3)
N2 C11 1.350(3)
N3 C18 1.332(3)
N3 C22 1.352(3)
N4 C12 1.336(3)
N4 C16 1.340(3)
N5 C29 1.342(3)
N5 C33 1.340(4)
N6 C23 1.339(3)
N6 C27 1.334(3)
N7 C34 1.341(3)
N7 C38 1.334(3)
N8 C40 1.335(3)
N8 C44 1.349(3)
C1 H1 0.9500
C1 C2 1.378(4)
C2 H2 0.9500
C2 C3 1.364(5)
C3 H3 0.9500
C3 C4 1.383(5)
C4 H4 0.9500
C4 C5 1.381(4)
C5 C6 1.535(4)
C6 C7 1.534(4)
C7 C8 1.384(4)
C8 H8A 0.9500
C8 C9 1.386(4)
C9 H9 0.9500
C9 C10 1.368(4)
C10 H10 0.9500
C10 C11 1.370(4)
C11 H11 0.9500
C12 H12 0.9500
C12 C13 1.377(4)
C13 H13 0.9500
C13 C14 1.376(4)
C14 H14 0.9500
C14 C15 1.384(4)
C15 H15 0.9500
C15 C16 1.375(4)
C16 C17 1.541(4)
C17 C18 1.538(3)
C18 C19 1.378(4)
C19 H19 0.9500
C19 C20 1.386(4)
C20 H20 0.9500
C20 C21 1.373(4)
C21 H21 0.9500
C21 C22 1.372(4)
C22 H22 0.9500
C23 H23 0.9500
C23 C24 1.375(4)
C24 H24 0.9500
C24 C25 1.370(4)
C25 H25 0.9500
C25 C26 1.366(4)
C26 H26 0.9500
C26 C27 1.386(4)
C27 C28 1.540(3)
C28 C29 1.521(4)
C29 C30 1.384(4)
C30 H30 0.9500
C30 C31 1.382(4)
C31 H31 0.9500
C31 C32 1.373(4)
C32 H32 0.9500
C32 C33 1.379(4)
C33 H33 0.9500
C34 H34 0.9500
C34 C35 1.380(4)
C35 H35 0.9500
C35 C36 1.373(4)
C36 H36 0.9500
C36 C37 1.370(4)
C37 H37 0.9500
C37 C38 1.383(4)
C38 C39 1.541(4)
C39 C40 1.532(4)
C40 C41 1.389(4)
C41 H41 0.9500
C41 C42 1.389(4)
C42 H42 0.9500
C42 C43 1.384(4)
C43 H43 0.9500
C43 C44 1.378(4)
C44 H44 0.9500
C45 C46 1.500(4)
C46 H46A 0.9800
C46 H46B 0.9800
C46 H46C 0.9800
C47 C48 1.513(4)
C48 H48A 0.9800
C48 H48B 0.9800
C48 H48C 0.9800

loop_
_geom_torsion_atom_site_label_1
_geom_torsion_atom_site_label_2
_geom_torsion_atom_site_label_3
_geom_torsion_atom_site_label_4
_geom_torsion
Co1 O1 C6 O5 -90.8(2)
Co1 O1 C6 C5 27.5(3)
Co1 O1 C6 C7 149.52(17)
Co1 O2 C17 O6 157.05(15)
Co1 O2 C17 C16 -85.4(2)
Co1 O2 C17 C18 37.1(2)
Co1 O3 C28 O7 -36.5(3)
Co1 O3 C28 C27 -158.87(16)
Co1 O3 C28 C29 81.3(2)
Co1 N1 C1 C2 179.5(2)
Co1 N1 C5 C4 178.8(2)
Co1 N1 C5 C6 -2.0(3)
Co1 N3 C18 C17 5.0(3)
Co1 N3 C18 C19 -174.9(2)
Co1 N3 C22 C21 174.4(2)
Co2 O1 C6 O5 157.40(16)
Co2 O1 C6 C5 -84.3(2)
Co2 O1 C6 C7 37.7(2)
Co2 O2 C17 O6 -91.3(2)
Co2 O2 C17 C16 26.2(2)
Co2 O2 C17 C18 148.77(16)
Co2 O4 C39 O8 -32.7(3)
Co2 O4 C39 C38 -154.45(16)
Co2 O4 C39 C40 84.4(2)
Co2 N2 C7 C6 0.7(3)
Co2 N2 C7 C8 -177.3(2)
Co2 N2 C11 C10 174.9(2)
Co2 N4 C12 C13 179.2(2)
Co2 N4 C16 C15 -179.7(2)
Co2 N4 C16 C17 -0.8(3)
Co3 O1 C6 O5 41.7(3)
Co3 O1 C6 C5 160.02(16)
Co3 O1 C6 C7 -78.0(2)
Co3 O3 C28 O7 -155.46(16)
Co3 O3 C28 C27 82.2(2)
Co3 O3 C28 C29 -37.6(2)
Co3 O4 C39 O8 96.2(2)
Co3 O4 C39 C38 -25.5(3)
Co3 O4 C39 C40 -146.64(16)
Co3 O11 C47 O12 -6.6(4)
Co3 O11 C47 C48 172.77(18)
Co3 N5 C29 C28 -7.0(3)
Co3 N5 C29 C30 176.54(19)
Co3 N5 C33 C32 -178.2(2)
Co3 N7 C34 C35 168.6(2)
Co3 N7 C38 C37 -168.7(2)
Co3 N7 C38 C39 9.9(3)
Co4 O2 C17 O6 41.1(3)
Co4 O2 C17 C16 158.67(15)
Co4 O2 C17 C18 -78.8(2)
Co4 O3 C28 O7 94.6(2)
Co4 O3 C28 C27 -27.7(3)
Co4 O3 C28 C29 -147.58(16)
Co4 O4 C39 O8 -153.08(16)
Co4 O4 C39 C38 85.2(2)
Co4 O4 C39 C40 -35.9(2)
Co4 O13 C45 O14 -7.3(4)
Co4 O13 C45 C46 172.41(18)
Co4 N6 C23 C24 179.6(2)
Co4 N6 C27 C26 -178.1(2)
Co4 N6 C27 C28 1.8(3)
Co4 N8 C40 C39 -6.1(3)
Co4 N8 C40 C41 176.4(2)
Co4 N8 C44 C43 -177.1(2)
O1 C6 C7 N2 -26.1(3)
O1 C6 C7 C8 151.8(3)
O2 C17 C18 N3 -28.8(3)
O2 C17 C18 C19 151.2(2)
O3 C28 C29 N5 30.2(3)
O3 C28 C29 C30 -153.4(2)
O4 C39 C40 N8 28.1(3)
O4 C39 C40 C41 -154.4(2)
O5 C6 C7 N2 -147.6(2)
O5 C6 C7 C8 30.4(3)
O6 C17 C18 N3 -150.4(2)
O6 C17 C18 C19 29.5(3)
O7 C28 C29 N5 150.9(2)
O7 C28 C29 C30 -32.6(3)
O8 C39 C40 N8 148.8(2)
O8 C39 C40 C41 -33.7(3)
N1 C1 C2 C3 1.5(5)
N1 C5 C6 O1 -15.7(3)
N1 C5 C6 O5 105.0(3)
N1 C5 C6 C7 -136.3(3)
N2 C7 C8 C9 2.3(4)
N3 C18 C19 C20 0.5(4)
N4 C12 C13 C14 0.9(5)
N4 C16 C17 O2 -15.7(3)
N4 C16 C17 O6 104.8(3)
N4 C16 C17 C18 -136.9(2)
N5 C29 C30 C31 1.8(4)
N6 C23 C24 C25 -1.8(5)
N6 C27 C28 O3 16.2(3)
N6 C27 C28 O7 -106.7(3)
N6 C27 C28 C29 135.6(2)
N7 C34 C35 C36 -1.3(5)
N7 C38 C39 O4 9.3(3)
N7 C38 C39 O8 -113.6(2)
N7 C38 C39 C40 129.2(2)
N8 C40 C41 C42 0.9(4)
C1 N1 C5 C4 -1.6(4)
C1 N1 C5 C6 177.6(3)
C1 C2 C3 C4 -1.2(6)
C2 C3 C4 C5 -0.3(5)
C3 C4 C5 N1 1.7(5)
C3 C4 C5 C6 -177.4(3)
C4 C5 C6 O1 163.5(3)
C4 C5 C6 O5 -75.8(3)
C4 C5 C6 C7 42.9(4)
C5 N1 C1 C2 -0.1(5)
C5 C6 C7 N2 94.4(3)
C5 C6 C7 C8 -87.7(3)
C6 C7 C8 C9 -175.5(3)
C7 N2 C11 C10 0.5(4)
C7 C8 C9 C10 -0.4(5)
C8 C9 C10 C11 -1.3(5)
C9 C10 C11 N2 1.3(4)
C11 N2 C7 C6 175.6(2)
C11 N2 C7 C8 -2.3(4)
C12 N4 C16 C15 0.4(4)
C12 N4 C16 C17 179.3(2)
C12 C13 C14 C15 -0.4(5)
C13 C14 C15 C16 -0.1(5)
C14 C15 C16 N4 0.1(5)
C14 C15 C16 C17 -178.8(3)
C15 C16 C17 O2 163.2(3)
C15 C16 C17 O6 -76.3(3)
C15 C16 C17 C18 42.0(4)
C16 N4 C12 C13 -0.9(4)
C16 C17 C18 N3 92.4(3)
C16 C17 C18 C19 -87.6(3)
C17 C18 C19 C20 -179.4(3)
C18 N3 C22 C21 -0.5(4)
C18 C19 C20 C21 -1.4(4)
C19 C20 C21 C22 1.3(4)
C20 C21 C22 N3 -0.4(5)
C22 N3 C18 C17 -179.6(2)
C22 N3 C18 C19 0.4(4)
C23 N6 C27 C26 0.8(4)
C23 N6 C27 C28 -179.3(2)
C23 C24 C25 C26 1.1(5)
C24 C25 C26 C27 0.4(5)
C25 C26 C27 N6 -1.5(5)
C25 C26 C27 C28 178.7(3)
C26 C27 C28 O3 -164.0(3)
C26 C27 C28 O7 73.2(3)
C26 C27 C28 C29 -44.5(3)
C27 N6 C23 C24 0.8(4)
C27 C28 C29 N5 -89.0(3)
C27 C28 C29 C30 87.5(3)
C28 C29 C30 C31 -174.3(2)
C29 N5 C33 C32 0.2(4)
C29 C30 C31 C32 0.3(4)
C30 C31 C32 C33 -2.0(4)
C31 C32 C33 N5 1.8(4)
C33 N5 C29 C28 174.4(2)
C33 N5 C29 C30 -2.1(4)
C34 N7 C38 C37 1.9(4)
C34 N7 C38 C39 -179.5(2)
C34 C35 C36 C37 2.1(5)
C35 C36 C37 C38 -0.9(5)
C36 C37 C38 N7 -1.1(5)
C36 C37 C38 C39 -179.7(3)
C37 C38 C39 O4 -172.1(2)
C37 C38 C39 O8 65.0(3)
C37 C38 C39 C40 -52.2(3)
C38 N7 C34 C35 -0.7(4)
C38 C39 C40 N8 -91.7(3)
C38 C39 C40 C41 85.8(3)
C39 C40 C41 C42 -176.4(2)
C40 N8 C44 C43 0.2(4)
C40 C41 C42 C43 0.1(4)
C41 C42 C43 C44 -0.9(4)
C42 C43 C44 N8 0.8(4)
C44 N8 C40 C39 176.5(2)
C44 N8 C40 C41 -1.0(4)

loop_
_exptl_oxdiff_crystal_face_indexfrac_h
_exptl_oxdiff_crystal_face_indexfrac_k
_exptl_oxdiff_crystal_face_indexfrac_l
_exptl_oxdiff_crystal_face_x
_exptl_oxdiff_crystal_face_y
_exptl_oxdiff_crystal_face_z
-0.0022 17.9972 18.9996 -0.6238 -0.4716 0.6234
12.9988 13.9990 14.0002 -0.0969 -0.3431 0.9414
-0.9978 -17.9973 -18.9996 0.5948 0.4721 -0.6595
0.0022 -17.9972 -18.9996 0.6238 0.4716 -0.6234
13.9982 -8.9989 15.0005 0.3748 -0.7166 0.6242
0.0023 28.9980 -11.0003 -0.4216 0.8463 0.2749
-10.9984 -10.9990 -16.0001 0.1234 0.4629 -0.8557
-13.9982 7.9989 -15.0005 -0.3550 0.7021 -0.6403
-16.9993 -9.0000 -11.0004 -0.1606 0.3019 -0.9528
13.0010 26.9986 1.0001 -0.1727 0.3477 0.9232
-1.0033 -15.9999 20.0000 0.0082 -1.0041 0.0564
4.9976 -24.9982 14.0004 0.4453 -0.9063 0.0231
8.9977 -18.9984 15.0005 0.4282 -0.8596 0.2821
-13.9999 -20.9988 -8.0002 0.1227 0.0102 -0.9853
0.9993 -33.9967 -0.9995 0.7182 -0.4563 -0.5297
13.9999 20.9988 8.0002 -0.1227 -0.0102 0.9853
13.9992 -23.9969 5.0008 0.8129 -0.5488 0.2070
-0.9968 14.9998 -20.0001 -0.0464 0.9906 -0.1449
